data_1007176
loop_
_publ_author_name
'Averbuch-Pouchot, M T'
'Durif, A'

_publ_section_title
;
Contribution to the crystal chemistry of tetrametaphosphates (I).
;
_journal_coden_ASTM JSSCBI
_journal_name_full 'Journal of Solid State Chemistry'
_journal_page_first 119
_journal_page_last 132
_journal_paper_doi 10.1016/0022-4596(85)90275-0
_journal_volume 58
_journal_year 1985
_chemical_formula_structural 'Na4 P4 O12 (H2 O)4'
_chemical_formula_sum 'H8 Na4 O16 P4'
_chemical_name_systematic
;
Tetrasodium cyclo-tetraphosphate tetrahydrate - monoclinic
;
_space_group_IT_number 14
_symmetry_cell_setting monoclinic
_symmetry_Int_Tables_number 14
_symmetry_space_group_name_Hall '-P 2yab'
_symmetry_space_group_name_H-M 'P 1 21/a 1'
_cell_angle_alpha 90
_cell_angle_beta 92.27(17)
_cell_angle_gamma 90
_cell_formula_units_Z 2
_cell_length_a 9.667
_cell_length_b 12.358
_cell_length_c 6.17
_cell_volume 736.5
_refine_ls_R_factor_all 0.021
_cod_database_code 1007176

loop_
_symmetry_equiv_pos_as_xyz
x,y,z
1/2-x,1/2+y,-z
-x,-y,-z
1/2+x,1/2-y,z

loop_
_atom_site_label
_atom_site_type_symbol
_atom_site_symmetry_multiplicity
_atom_site_Wyckoff_symbol
_atom_site_fract_x
_atom_site_fract_y
_atom_site_fract_z
_atom_site_occupancy
_atom_site_attached_hydrogens
_atom_site_calc_flag
P1 P5+ 4 e 0.18699(5) -0.00348(4) 0.40241(8) 1. 0 d
P2 P5+ 4 e 0.4905(5) 0.32181(4) 0.45642(7) 1. 0 d
Na1 Na1+ 4 e 0.07184(9) 0.12550(7) 0.9391(1) 1. 0 d
Na2 Na1+ 4 e 0.47394(9) 0.06384(7) 0.7368(1) 1. 0 d
O1 O2- 4 e 0.1190(1) 0.0993(1) 0.5173(2) 1. 0 d
O2 O2- 4 e 0.3618(1) 0.4031(1) 0.4365(2) 1. 0 d
O3 O2- 4 e 0.1622(1) 0.5073(1) 0.5666(2) 1. 0 d
O4 O2- 4 e 0.3785(1) 0.4800(1) 0.8178(2) 1. 0 d
O5 O2- 4 e 0.4801(2) 0.2521(1) 0.6498(2) 1. 0 d
O6 O2- 4 e 0.5041(2) 0.2743(1) 0.2384(2) 1. 0 d
O7 O2- 4 e 0.1187(2) 0.4160(1) 0.0593(3) 1. 0 d
O8 O2- 4 e 0.2957(2) 0.1835(2) 0.9492(3) 1. 0 d
H1 H1+ 4 e 0.201(3) 0.417(2) 0.002(5) 1. 0 d
H2 H1+ 4 e 0.117(3) 0.360(2) 0.137(5) 1. 0 d
H3 H1+ 4 e 0.337(3) 0.195(3) 0.052(5) 1. 0 d
H4 H1+ 4 e 0.336(3) 0.221(2) 0.856(5) 1. 0 d

loop_
_atom_type_symbol
_atom_type_oxidation_number
P5+ 5.000
Na1+ 1.000
O2- -2.000
H1+ 1.000
